data_4120574
loop_
_publ_author_name
'Johnstone, Timothy C.'
'Lippard, Stephen J.'

_publ_section_title
;
 The chiral potential of phenanthriplatin and its influence on Guanine
 binding.
;
_journal_issue 5
_journal_name_full 'Journal of the American Chemical Society'
_journal_page_first 2126
_journal_page_last 2134
_journal_paper_doi 10.1021/ja4125115
_journal_volume 136
_journal_year 2014
_chemical_formula_sum 'C10 H10 Cl2 N2 Pt'
_chemical_formula_weight 424.19
_chemical_name_systematic
; 
 ? 
;
_space_group_IT_number 2
_symmetry_cell_setting triclinic
_symmetry_space_group_name_Hall '-P 1'
_symmetry_space_group_name_H-M 'P -1'
_atom_sites_solution_hydrogens difmap
_atom_sites_solution_primary direct
_atom_sites_solution_secondary difmap
_audit_creation_method SHELXL-97
_cell_angle_alpha 79.8420(9)
_cell_angle_beta 84.5790(10)
_cell_angle_gamma 89.1230(9)
_cell_formula_units_Z 1
_cell_length_a 5.4655(3)
_cell_length_b 6.9612(4)
_cell_length_c 7.6303(5)
_cell_measurement_reflns_used 9050
_cell_measurement_temperature 100(2)
_cell_measurement_theta_max 28.749
_cell_measurement_theta_min 2.724
_cell_volume 284.48(3)
_computing_cell_refinement 'Bruker SMART'
_computing_data_collection 'Bruker SMART'
_computing_data_reduction 'Bruker SAINT'
_computing_molecular_graphics 'Bruker SHELXTL'
_computing_publication_material 'Bruker SHELXTL'
_computing_structure_refinement 'Bruker SHELXTL'
_computing_structure_solution 'Bruker SHELXTL'
_diffrn_ambient_temperature 100(2)
_diffrn_measured_fraction_theta_full 0.999
_diffrn_measured_fraction_theta_max 0.999
_diffrn_measurement_device_type 'CCD area detector'
_diffrn_measurement_method 'phi and omega scans'
_diffrn_radiation_monochromator graphite
_diffrn_radiation_source 'fine-focus sealed tube'
_diffrn_radiation_type MoK\a
_diffrn_radiation_wavelength 0.71073
_diffrn_reflns_av_R_equivalents 0.0000
_diffrn_reflns_av_sigmaI/netI 0.0165
_diffrn_reflns_limit_h_max 7
_diffrn_reflns_limit_h_min -7
_diffrn_reflns_limit_k_max 9
_diffrn_reflns_limit_k_min -9
_diffrn_reflns_limit_l_max 10
_diffrn_reflns_limit_l_min 0
_diffrn_reflns_number 1478
_diffrn_reflns_theta_full 28.75
_diffrn_reflns_theta_max 28.75
_diffrn_reflns_theta_min 2.72
_exptl_absorpt_coefficient_mu 12.766
_exptl_absorpt_correction_T_max 0.4685
_exptl_absorpt_correction_T_min 0.3617
_exptl_absorpt_correction_type multi-scan
_exptl_absorpt_process_details 'Blessing, 1995'
_exptl_crystal_colour yellow
_exptl_crystal_density_diffrn 2.476
_exptl_crystal_density_method 'not measured'
_exptl_crystal_description prism
_exptl_crystal_F_000 196
_exptl_crystal_size_max 0.10
_exptl_crystal_size_mid 0.08
_exptl_crystal_size_min 0.07
_refine_diff_density_max 0.899
_refine_diff_density_min -0.801
_refine_diff_density_rms 0.119
_refine_ls_extinction_method none
_refine_ls_goodness_of_fit_ref 1.047
_refine_ls_hydrogen_treatment constr
_refine_ls_matrix_type full
_refine_ls_number_parameters 70
_refine_ls_number_reflns 1478
_refine_ls_number_restraints 0
_refine_ls_restrained_S_all 1.047
_refine_ls_R_factor_all 0.0128
_refine_ls_R_factor_gt 0.0128
_refine_ls_shift/su_max 0.000
_refine_ls_shift/su_mean 0.000
_refine_ls_structure_factor_coef Fsqd
_refine_ls_weighting_details 'calc w=1/[\s^2^(Fo^2^)+(0.0176P)^2^+0.2373P] where P=(Fo^2^+2Fc^2^)/3'
_refine_ls_weighting_scheme calc
_refine_ls_wR_factor_gt 0.0301
_refine_ls_wR_factor_ref 0.0301
_reflns_number_gt 1478
_reflns_number_total 1478
_reflns_threshold_expression >2sigma(I)
_cod_data_source_file ja4125115_si_002.cif
_cod_data_source_block SI
_cod_depositor_comments
;
The following automatic conversions were performed:

'_symmetry_cell_setting' value 'Triclinic' changed to 'triclinic'
according to
/usr/data/users/saulius/automatic-downloads/current/ACS/lib/dictionaries/cif_core.dic
dictionary named 'cif_core.dic' version 2.4.2 from 2011-04-26.

Automatic conversion script
Id: cif_fix_values 2281 2013-09-26 08:29:07Z andrius 
;
_cod_original_sg_symbol_H-M P-1
_cod_database_code 4120574

loop_
_symmetry_equiv_pos_as_xyz
'x, y, z'
'-x, -y, -z'

loop_
_atom_site_label
_atom_site_type_symbol
_atom_site_fract_x
_atom_site_fract_y
_atom_site_fract_z
_atom_site_U_iso_or_equiv
_atom_site_adp_type
_atom_site_occupancy
_atom_site_symmetry_multiplicity
_atom_site_calc_flag
_atom_site_refinement_flags
Pt1 Pt 0.5000 0.5000 0.0000 0.01126(4) Uani 1 2 d S
Cl1 Cl 0.44882(11) 0.22006(8) 0.21206(8) 0.01739(11) Uani 1 1 d .
N1 N 0.2559(4) 0.6398(3) 0.1491(3) 0.0128(4) Uani 1 1 d .
C5 C 0.0563(4) 0.7267(3) 0.0800(3) 0.0147(4) Uani 1 1 d .
H5 H 0.0327 0.7237 -0.0413 0.018 Uiso 1 1 calc R
C1 C 0.2895(5) 0.6450(3) 0.3211(3) 0.0164(4) Uani 1 1 d .
H1 H 0.4308 0.5842 0.3699 0.020 Uiso 1 1 calc R
C4 C -0.1154(5) 0.8202(3) 0.1801(3) 0.0171(5) Uani 1 1 d .
H4 H -0.2547 0.8807 0.1281 0.021 Uiso 1 1 calc R
C3 C -0.0823(5) 0.8251(3) 0.3581(3) 0.0183(5) Uani 1 1 d .
H3 H -0.1987 0.8879 0.4294 0.022 Uiso 1 1 calc R
C2 C 0.1239(5) 0.7363(4) 0.4290(3) 0.0190(5) Uani 1 1 d .
H2 H 0.1515 0.7380 0.5498 0.023 Uiso 1 1 calc R

loop_
_atom_site_aniso_label
_atom_site_aniso_U_11
_atom_site_aniso_U_22
_atom_site_aniso_U_33
_atom_site_aniso_U_23
_atom_site_aniso_U_13
_atom_site_aniso_U_12
Pt1 0.01031(7) 0.01349(6) 0.00958(6) -0.00151(4) -0.00016(4) 0.00208(4)
Cl1 0.0190(3) 0.0170(2) 0.0141(3) 0.00090(19) 0.0019(2) 0.0031(2)
N1 0.0126(9) 0.0135(8) 0.0119(9) -0.0016(7) 0.0002(7) 0.0004(7)
C5 0.0145(11) 0.0151(10) 0.0139(11) -0.0016(8) -0.0006(9) 0.0002(8)
C1 0.0185(12) 0.0164(10) 0.0139(11) -0.0015(8) -0.0022(9) -0.0003(8)
C4 0.0137(11) 0.0156(10) 0.0215(12) -0.0031(9) 0.0007(9) 0.0000(8)
C3 0.0188(12) 0.0168(11) 0.0190(12) -0.0061(9) 0.0054(10) -0.0015(9)
C2 0.0235(13) 0.0200(11) 0.0138(11) -0.0050(9) 0.0008(10) -0.0027(9)

loop_
_atom_type_symbol
_atom_type_description
_atom_type_scat_dispersion_real
_atom_type_scat_dispersion_imag
_atom_type_scat_source
C C 0.0033 0.0016 'International Tables Vol C Tables 4.2.6.8 and 6.1.1.4'
H H 0.0000 0.0000 'International Tables Vol C Tables 4.2.6.8 and 6.1.1.4'
N N 0.0061 0.0033 'International Tables Vol C Tables 4.2.6.8 and 6.1.1.4'
Cl Cl 0.1484 0.1585 'International Tables Vol C Tables 4.2.6.8 and 6.1.1.4'
Pt Pt -1.7033 8.3905 'International Tables Vol C Tables 4.2.6.8 and 6.1.1.4'

loop_
_geom_angle_atom_site_label_1
_geom_angle_atom_site_label_2
_geom_angle_atom_site_label_3
_geom_angle
_geom_angle_site_symmetry_1
_geom_angle_site_symmetry_3
N1 Pt1 N1 180.0 . 2_665
N1 Pt1 Cl1 89.93(6) . .
N1 Pt1 Cl1 90.07(6) 2_665 .
N1 Pt1 Cl1 90.07(6) . 2_665
N1 Pt1 Cl1 89.93(6) 2_665 2_665
Cl1 Pt1 Cl1 180.000(19) . 2_665
C5 N1 C1 118.9(2) . .
C5 N1 Pt1 120.87(16) . .
C1 N1 Pt1 120.18(16) . .
N1 C5 C4 121.9(2) . .
N1 C1 C2 122.0(2) . .
C5 C4 C3 119.4(2) . .
C2 C3 C4 118.7(2) . .
C3 C2 C1 119.1(2) . .

loop_
_geom_bond_atom_site_label_1
_geom_bond_atom_site_label_2
_geom_bond_distance
_geom_bond_site_symmetry_2
Pt1 N1 2.021(2) .
Pt1 N1 2.021(2) 2_665
Pt1 Cl1 2.3050(6) .
Pt1 Cl1 2.3050(6) 2_665
N1 C5 1.345(3) .
N1 C1 1.349(3) .
C5 C4 1.382(3) .
C1 C2 1.389(4) .
C4 C3 1.393(4) .
C3 C2 1.386(4) .

loop_
_geom_torsion_atom_site_label_1
_geom_torsion_atom_site_label_2
_geom_torsion_atom_site_label_3
_geom_torsion_atom_site_label_4
_geom_torsion
_geom_torsion_site_symmetry_1
Cl1 Pt1 N1 C5 -124.24(17) .
Cl1 Pt1 N1 C5 55.76(17) 2_665
Cl1 Pt1 N1 C1 54.84(17) .
Cl1 Pt1 N1 C1 -125.16(17) 2_665
C1 N1 C5 C4 -0.2(3) .
Pt1 N1 C5 C4 178.85(17) .
C5 N1 C1 C2 0.3(3) .
Pt1 N1 C1 C2 -178.79(18) .
N1 C5 C4 C3 -0.1(4) .
C5 C4 C3 C2 0.4(4) .
C4 C3 C2 C1 -0.3(4) .
N1 C1 C2 C3 0.0(4) .
